data_7249984
loop_
_publ_author_name
'Baig, K. Mohamed Yusuf'
'Kole, Goutam Kumar'

_publ_section_title
;
 Cd(ii) complexes of 9-anthracenyl-4&#x2032;-benzoate and 4-pyridyl vinyl
 arenes: effect of steric hindrance on the solid-state photoreactivity
;
_journal_issue 11
_journal_name_full CrystEngComm
_journal_page_first 1657
_journal_page_last 1667
_journal_paper_doi 10.1039/D4CE01221F
_journal_volume 27
_journal_year 2025
_chemical_formula_sum 'C86 H64 Cd N2 O6'
_chemical_formula_weight 1333.79
_space_group_crystal_system monoclinic
_space_group_IT_number 14
_space_group_name_Hall '-P 2yn'
_space_group_name_H-M_alt 'P 1 21/n 1'
_atom_sites_solution_hydrogens mixed
_atom_sites_solution_primary difmap
_audit_creation_method SHELXL-2018/3
_audit_update_record
;
2024-10-26 deposited with the CCDC.	2025-02-05 downloaded from the CCDC.
;
_cell_angle_alpha 90
_cell_angle_beta 109.241(11)
_cell_angle_gamma 90
_cell_formula_units_Z 2
_cell_length_a 15.144(4)
_cell_length_b 14.803(5)
_cell_length_c 15.759(4)
_cell_measurement_reflns_used 9038
_cell_measurement_temperature 295(2)
_cell_measurement_theta_max 27.14
_cell_measurement_theta_min 2.28
_cell_volume 3335.5(17)
_computing_structure_refinement 'SHELXL-2018/3 (Sheldrick, 2018)'
_computing_structure_solution 'SHELXT 2018/2 (Sheldrick, 2018)'
_diffrn_ambient_temperature 295(2)
_diffrn_measured_fraction_theta_full 1.000
_diffrn_measured_fraction_theta_max 1.000
_diffrn_measurement_device_type 'Bruker APEX-II CCD'
_diffrn_measurement_method '\f and \w scans'
_diffrn_radiation_type MoK\a
_diffrn_radiation_wavelength 0.71073
_diffrn_reflns_av_R_equivalents 0.0397
_diffrn_reflns_av_unetI/netI 0.0266
_diffrn_reflns_Laue_measured_fraction_full 1.000
_diffrn_reflns_Laue_measured_fraction_max 1.000
_diffrn_reflns_limit_h_max 18
_diffrn_reflns_limit_h_min -18
_diffrn_reflns_limit_k_max 18
_diffrn_reflns_limit_k_min -18
_diffrn_reflns_limit_l_max 19
_diffrn_reflns_limit_l_min -19
_diffrn_reflns_number 48177
_diffrn_reflns_point_group_measured_fraction_full 1.000
_diffrn_reflns_point_group_measured_fraction_max 1.000
_diffrn_reflns_theta_full 25.242
_diffrn_reflns_theta_max 26.370
_diffrn_reflns_theta_min 1.941
_exptl_absorpt_coefficient_mu 0.386
_exptl_absorpt_correction_T_max 0.7455
_exptl_absorpt_correction_T_min 0.6343
_exptl_absorpt_correction_type multi-scan
_exptl_absorpt_process_details 'SadAbs 2016/2 (Bruker AXS)'
_exptl_crystal_colour yellow
_exptl_crystal_density_diffrn 1.328
_exptl_crystal_description block
_exptl_crystal_F_000 1380
_exptl_crystal_size_max 0.330
_exptl_crystal_size_mid 0.190
_exptl_crystal_size_min 0.110
_refine_diff_density_max 1.049
_refine_diff_density_min -0.275
_refine_diff_density_rms 0.047
_refine_ls_extinction_method none
_refine_ls_goodness_of_fit_ref 1.094
_refine_ls_hydrogen_treatment mixed
_refine_ls_matrix_type full
_refine_ls_number_parameters 435
_refine_ls_number_reflns 6818
_refine_ls_number_restraints 1
_refine_ls_restrained_S_all 1.094
_refine_ls_R_factor_all 0.0463
_refine_ls_R_factor_gt 0.0372
_refine_ls_shift/su_max 0.002
_refine_ls_shift/su_mean 0.000
_refine_ls_structure_factor_coef Fsqd
_refine_ls_weighting_details 'w=1/[\s^2^(Fo^2^)+(0.0425P)^2^+1.6928P] where P=(Fo^2^+2Fc^2^)/3'
_refine_ls_weighting_scheme calc
_refine_ls_wR_factor_gt 0.0953
_refine_ls_wR_factor_ref 0.1027
_reflns_Friedel_coverage 0.000
_reflns_number_gt 5673
_reflns_number_total 6818
_reflns_threshold_expression 'I > 2\s(I)'
_cod_data_source_file d4ce01221f4.cif
_cod_data_source_block YB93C_a
_cod_depositor_comments 'Adding full bibliography for 7249982--7249986.cif.'
_cod_original_cell_volume 3335.6(17)
_cod_original_sg_symbol_H-M 'P 21/n'
_cod_database_code 7249984
_shelx_shelxl_version_number 2018/3
_shelx_space_group_comment
;
The symmetry employed for this shelxl refinement is uniquely defined
by the following loop, which should always be used as a source of
symmetry information in preference to the above space-group names.
They are only intended as comments.
;
_shelx_estimated_absorpt_t_min 0.883
_shelx_estimated_absorpt_t_max 0.959

loop_
_space_group_symop_operation_xyz
'x, y, z'
'-x+1/2, y+1/2, -z+1/2'
'-x, -y, -z'
'x-1/2, -y-1/2, z-1/2'

loop_
_atom_site_label
_atom_site_type_symbol
_atom_site_fract_x
_atom_site_fract_y
_atom_site_fract_z
_atom_site_U_iso_or_equiv
_atom_site_adp_type
_atom_site_occupancy
_atom_site_site_symmetry_order
_atom_site_calc_flag
_atom_site_refinement_flags_posn
_atom_site_refinement_flags_adp
_atom_site_refinement_flags_occupancy
_atom_site_disorder_assembly
_atom_site_disorder_group
Cd1 Cd 0.500000 0.500000 1.000000 0.04685(9) Uani 1 2 d S . P . .
C1 C 0.5130(4) 0.7079(3) 1.0831(3) 0.1228(16) Uani 1 1 d . . . . .
H1A H 0.540832 0.677031 1.139197 0.184 Uiso 1 1 calc R U . . .
H1B H 0.475129 0.756848 1.091544 0.184 Uiso 1 1 calc R U . . .
H1C H 0.561307 0.731210 1.062249 0.184 Uiso 1 1 calc R U . . .
O1 O 0.45836(16) 0.64883(14) 1.02095(14) 0.0780(5) Uani 1 1 d D . . . .
H1 H 0.447(3) 0.670(2) 0.9607(9) 0.111(13) Uiso 1 1 d D . . . .
C1_1 C 0.40541(16) 0.5839(2) 0.81143(17) 0.0600(6) Uani 1 1 d . . . . .
O1_1 O 0.42479(15) 0.50865(14) 0.85032(13) 0.0713(5) Uani 1 1 d . . . . .
C2_1 C 0.35862(16) 0.58217(19) 0.71124(15) 0.0549(6) Uani 1 1 d . . . . .
O2_1 O 0.42048(15) 0.65886(16) 0.84911(13) 0.0849(6) Uani 1 1 d . . . . .
C3_1 C 0.3295(2) 0.50281(19) 0.66524(19) 0.0724(8) Uani 1 1 d . . . . .
H3_1 H 0.339069 0.448201 0.696121 0.087 Uiso 1 1 calc R U . . .
C4_1 C 0.2854(3) 0.50407(19) 0.57208(19) 0.0791(9) Uani 1 1 d . . . . .
H4_1 H 0.266224 0.449940 0.541614 0.095 Uiso 1 1 calc R U . . .
C5_1 C 0.26984(19) 0.58336(18) 0.52488(16) 0.0603(6) Uani 1 1 d . . . . .
C6_1 C 0.2963(2) 0.6625(2) 0.57299(17) 0.0693(7) Uani 1 1 d . . . . .
H6_1 H 0.284113 0.717582 0.542914 0.083 Uiso 1 1 calc R U . . .
C7_1 C 0.3405(2) 0.6615(2) 0.66498(17) 0.0671(7) Uani 1 1 d . . . . .
H7_1 H 0.358027 0.715725 0.695709 0.080 Uiso 1 1 calc R U . . .
C8_1 C 0.2261(2) 0.58664(18) 0.42471(16) 0.0646(7) Uani 1 1 d . . . . .
C9_1 C 0.2851(2) 0.58366(18) 0.37134(17) 0.0697(7) Uani 1 1 d . . . . .
C10_1 C 0.3837(3) 0.5737(2) 0.4079(2) 0.0801(8) Uani 1 1 d . . . . .
H10_1 H 0.411799 0.568690 0.469775 0.096 Uiso 1 1 calc R U . . .
C11_1 C 0.4375(3) 0.5714(2) 0.3546(3) 0.0987(11) Uani 1 1 d . . . . .
H11_1 H 0.501893 0.564455 0.380613 0.118 Uiso 1 1 calc R U . . .
C12_1 C 0.3989(4) 0.5791(3) 0.2616(3) 0.1164(15) Uani 1 1 d . . . . .
H12_1 H 0.437356 0.577445 0.226239 0.140 Uiso 1 1 calc R U . . .
C13_1 C 0.3052(4) 0.5890(3) 0.2227(2) 0.1046(13) Uani 1 1 d . . . . .
H13_1 H 0.280009 0.594220 0.160578 0.125 Uiso 1 1 calc R U . . .
C14_1 C 0.2444(3) 0.5915(2) 0.2755(2) 0.0827(9) Uani 1 1 d . . . . .
C15_1 C 0.1486(3) 0.6015(2) 0.2384(2) 0.0922(11) Uani 1 1 d . . . . .
H15_1 H 0.122537 0.606488 0.176319 0.111 Uiso 1 1 calc R U . . .
C16_1 C 0.0896(3) 0.6046(2) 0.2893(2) 0.0842(10) Uani 1 1 d . . . . .
C17_1 C -0.0085(3) 0.6153(3) 0.2516(3) 0.1058(13) Uani 1 1 d . . . . .
H17_1 H -0.035156 0.621815 0.189661 0.127 Uiso 1 1 calc R U . . .
C18_1 C -0.0643(3) 0.6164(3) 0.3023(3) 0.1113(14) Uani 1 1 d . . . . .
H18_1 H -0.128484 0.623507 0.275186 0.134 Uiso 1 1 calc R U . . .
C19_1 C -0.0259(3) 0.6067(3) 0.3971(3) 0.1057(12) Uani 1 1 d . . . . .
H19_1 H -0.065046 0.607108 0.431894 0.127 Uiso 1 1 calc R U . . .
C20_1 C 0.0673(2) 0.5971(2) 0.4368(2) 0.0855(9) Uani 1 1 d . . . . .
H20_1 H 0.091550 0.591010 0.498977 0.103 Uiso 1 1 calc R U . . .
C21_1 C 0.1294(2) 0.59587(19) 0.38595(18) 0.0724(8) Uani 1 1 d . . . . .
C1_2 C 0.64998(16) 0.61357(18) 0.93010(16) 0.0574(6) Uani 1 1 d . . . . .
H1_2 H 0.596658 0.644853 0.896519 0.069 Uiso 1 1 calc R U . . .
N1_2 N 0.64028(13) 0.54656(16) 0.98216(13) 0.0565(5) Uani 1 1 d . . . . .
C2_2 C 0.73510(16) 0.63956(18) 0.92293(16) 0.0553(6) Uani 1 1 d . . . . .
H2_2 H 0.738285 0.686874 0.885222 0.066 Uiso 1 1 calc R U . . .
C3_2 C 0.81520(16) 0.59423(18) 0.97258(17) 0.0560(6) Uani 1 1 d . . . . .
C4_2 C 0.80518(19) 0.5240(2) 1.0255(2) 0.0772(9) Uani 1 1 d . . . . .
H4_2 H 0.857246 0.491262 1.059412 0.093 Uiso 1 1 calc R U . . .
C5_2 C 0.7176(2) 0.5022(2) 1.0283(2) 0.0729(8) Uani 1 1 d . . . . .
H5_2 H 0.712351 0.454089 1.064213 0.087 Uiso 1 1 calc R U . . .
C6_2 C 0.90931(17) 0.6200(2) 0.9730(2) 0.0661(7) Uani 1 1 d . . . . .
H6_2 H 0.957442 0.580549 1.002486 0.079 Uiso 1 1 calc R U . . .
C7_2 C 0.93292(17) 0.6894(2) 0.9382(2) 0.0655(7) Uani 1 1 d . . . . .
H7_2 H 0.885717 0.729053 0.907144 0.079 Uiso 1 1 calc R U . . .
C8_2 C 1.02996(15) 0.71206(17) 0.94322(18) 0.0558(6) Uani 1 1 d . . . . .
C9_2 C 1.06106(16) 0.68644(16) 0.87213(18) 0.0561(6) Uani 1 1 d . . . . .
C10_2 C 1.00375(19) 0.6396(2) 0.7947(2) 0.0689(7) Uani 1 1 d . . . . .
H10_2 H 0.942220 0.626143 0.789606 0.083 Uiso 1 1 calc R U . . .
C11_2 C 1.0369(2) 0.6141(2) 0.7283(2) 0.0779(8) Uani 1 1 d . . . . .
H11_2 H 0.998329 0.582945 0.678673 0.094 Uiso 1 1 calc R U . . .
C12_2 C 1.1294(2) 0.6346(2) 0.7342(2) 0.0846(9) Uani 1 1 d . . . . .
H12_2 H 1.151580 0.616649 0.688375 0.101 Uiso 1 1 calc R U . . .
C13_2 C 1.1860(2) 0.6799(2) 0.8052(2) 0.0757(8) Uani 1 1 d . . . . .
H13_2 H 1.246487 0.693810 0.807094 0.091 Uiso 1 1 calc R U . . .
C14_2 C 1.15546(16) 0.70691(17) 0.87768(19) 0.0595(6) Uani 1 1 d . . . . .
C15_2 C 1.21392(17) 0.74953(19) 0.9542(2) 0.0666(7) Uani 1 1 d . . . . .
H15_2 H 1.275456 0.761332 0.958086 0.080 Uiso 1 1 calc R U . . .
C16_2 C 1.18404(16) 0.77510(17) 1.02475(19) 0.0603(6) Uani 1 1 d . . . . .
C17_2 C 1.2432(2) 0.8199(2) 1.1030(2) 0.0799(9) Uani 1 1 d . . . . .
H17_2 H 1.305640 0.829595 1.108856 0.096 Uiso 1 1 calc R U . . .
C18_2 C 1.2116(2) 0.8485(2) 1.1683(2) 0.0856(9) Uani 1 1 d . . . . .
H18_2 H 1.251719 0.878192 1.218205 0.103 Uiso 1 1 calc R U . . .
C19_2 C 1.1176(2) 0.8337(2) 1.1616(2) 0.0832(9) Uani 1 1 d . . . . .
H19_2 H 1.095780 0.854401 1.206698 0.100 Uiso 1 1 calc R U . . .
C20_2 C 1.0589(2) 0.7896(2) 1.08978(19) 0.0688(7) Uani 1 1 d . . . . .
H20_2 H 0.997356 0.779714 1.087005 0.083 Uiso 1 1 calc R U . . .
C21_2 C 1.08892(16) 0.75785(17) 1.01850(18) 0.0568(6) Uani 1 1 d . . . . .

loop_
_atom_site_aniso_label
_atom_site_aniso_U_11
_atom_site_aniso_U_22
_atom_site_aniso_U_33
_atom_site_aniso_U_23
_atom_site_aniso_U_13
_atom_site_aniso_U_12
Cd1 0.03834(13) 0.06141(16) 0.04139(13) 0.00333(10) 0.01394(9) -0.00716(10)
C1 0.189(5) 0.091(3) 0.083(3) -0.025(2) 0.037(3) -0.029(3)
O1 0.0945(15) 0.0722(13) 0.0654(12) -0.0100(10) 0.0241(11) -0.0024(11)
C1_1 0.0434(12) 0.088(2) 0.0469(13) -0.0020(14) 0.0127(10) -0.0029(12)
O1_1 0.0677(12) 0.0969(15) 0.0442(9) 0.0086(10) 0.0117(9) -0.0019(10)
C2_1 0.0444(11) 0.0772(17) 0.0424(12) -0.0036(11) 0.0135(10) 0.0004(11)
O2_1 0.0834(14) 0.1030(17) 0.0543(11) -0.0156(11) 0.0038(10) -0.0059(12)
C3_1 0.094(2) 0.0663(17) 0.0486(14) 0.0048(13) 0.0121(14) 0.0122(15)
C4_1 0.117(3) 0.0586(16) 0.0467(14) -0.0072(12) 0.0073(16) 0.0028(16)
C5_1 0.0707(16) 0.0654(16) 0.0418(12) -0.0030(11) 0.0142(11) -0.0001(12)
C6_1 0.093(2) 0.0647(16) 0.0486(14) 0.0025(12) 0.0207(13) -0.0099(14)
C7_1 0.0802(18) 0.0711(17) 0.0498(14) -0.0097(12) 0.0213(13) -0.0188(14)
C8_1 0.0882(19) 0.0544(14) 0.0432(13) -0.0010(11) 0.0108(13) -0.0010(13)
C9_1 0.108(2) 0.0510(14) 0.0473(13) -0.0031(11) 0.0218(15) -0.0046(14)
C10_1 0.104(2) 0.0730(19) 0.0682(18) -0.0097(15) 0.0345(18) -0.0062(17)
C11_1 0.125(3) 0.090(2) 0.094(3) -0.013(2) 0.054(2) -0.007(2)
C12_1 0.172(5) 0.100(3) 0.105(3) -0.011(2) 0.083(3) -0.017(3)
C13_1 0.179(4) 0.088(2) 0.0573(19) -0.0024(17) 0.053(3) -0.012(3)
C14_1 0.132(3) 0.0615(17) 0.0495(15) 0.0021(13) 0.0235(18) -0.0062(18)
C15_1 0.147(3) 0.072(2) 0.0440(15) 0.0063(14) 0.0129(19) -0.001(2)
C16_1 0.112(3) 0.0611(17) 0.0561(16) 0.0066(13) -0.0041(17) 0.0023(16)
C17_1 0.120(3) 0.086(2) 0.078(2) 0.0054(19) -0.013(2) 0.012(2)
C18_1 0.091(3) 0.099(3) 0.110(3) 0.010(2) -0.012(2) 0.017(2)
C19_1 0.093(3) 0.107(3) 0.105(3) -0.005(2) 0.016(2) 0.015(2)
C20_1 0.086(2) 0.087(2) 0.0711(19) -0.0045(16) 0.0080(17) 0.0104(17)
C21_1 0.094(2) 0.0577(16) 0.0517(14) -0.0011(12) 0.0052(14) 0.0027(14)
C1_2 0.0410(11) 0.0757(16) 0.0528(13) 0.0090(12) 0.0116(10) -0.0036(11)
N1_2 0.0408(10) 0.0773(14) 0.0512(11) 0.0091(10) 0.0149(8) -0.0087(9)
C2_2 0.0478(12) 0.0706(15) 0.0470(12) 0.0063(11) 0.0147(10) -0.0068(11)
C3_2 0.0469(12) 0.0660(15) 0.0567(14) 0.0031(11) 0.0190(11) -0.0042(11)
C4_2 0.0460(14) 0.089(2) 0.093(2) 0.0320(17) 0.0186(14) 0.0053(13)
C5_2 0.0517(14) 0.085(2) 0.084(2) 0.0312(16) 0.0249(14) -0.0019(13)
C6_2 0.0392(11) 0.0797(18) 0.0785(18) 0.0121(14) 0.0181(12) -0.0001(12)
C7_2 0.0386(12) 0.0734(17) 0.0856(19) 0.0066(14) 0.0220(12) 0.0006(11)
C8_2 0.0378(11) 0.0570(14) 0.0725(16) 0.0113(12) 0.0179(11) 0.0002(10)
C9_2 0.0422(11) 0.0548(14) 0.0714(16) 0.0091(12) 0.0187(11) 0.0040(10)
C10_2 0.0515(14) 0.0746(18) 0.0786(19) 0.0036(14) 0.0190(13) 0.0010(13)
C11_2 0.0760(19) 0.081(2) 0.0737(19) 0.0000(16) 0.0204(16) 0.0082(16)
C12_2 0.081(2) 0.097(2) 0.086(2) 0.0087(19) 0.0411(19) 0.0208(18)
C13_2 0.0569(15) 0.089(2) 0.089(2) 0.0144(17) 0.0354(16) 0.0111(15)
C14_2 0.0437(12) 0.0586(14) 0.0787(17) 0.0156(13) 0.0235(12) 0.0060(10)
C15_2 0.0385(12) 0.0688(16) 0.092(2) 0.0172(15) 0.0206(13) -0.0028(11)
C16_2 0.0443(12) 0.0579(14) 0.0725(16) 0.0153(12) 0.0111(12) -0.0033(10)
C17_2 0.0564(16) 0.080(2) 0.089(2) 0.0171(17) 0.0036(15) -0.0117(14)
C18_2 0.083(2) 0.084(2) 0.073(2) 0.0041(17) 0.0034(17) -0.0080(17)
C19_2 0.090(2) 0.086(2) 0.0680(19) 0.0022(16) 0.0179(17) 0.0071(18)
C20_2 0.0581(15) 0.0768(18) 0.0706(17) 0.0099(14) 0.0199(13) 0.0037(13)
C21_2 0.0453(12) 0.0559(14) 0.0671(15) 0.0162(12) 0.0156(11) 0.0032(10)

loop_
_atom_type_symbol
_atom_type_description
_atom_type_scat_dispersion_real
_atom_type_scat_dispersion_imag
_atom_type_scat_source
C C 0.0033 0.0016 'International Tables Vol C Tables 4.2.6.8 and 6.1.1.4'
H H 0.0000 0.0000 'International Tables Vol C Tables 4.2.6.8 and 6.1.1.4'
N N 0.0061 0.0033 'International Tables Vol C Tables 4.2.6.8 and 6.1.1.4'
O O 0.0106 0.0060 'International Tables Vol C Tables 4.2.6.8 and 6.1.1.4'
Cd Cd -0.8075 1.2024 'International Tables Vol C Tables 4.2.6.8 and 6.1.1.4'

loop_
_geom_angle_atom_site_label_1
_geom_angle_atom_site_label_2
_geom_angle_atom_site_label_3
_geom_angle
_geom_angle_site_symmetry_1
_geom_angle_site_symmetry_3
_geom_angle_publ_flag
O1_1 Cd1 O1_1 180.0 3_667 . ?
O1_1 Cd1 N1_2 88.67(7) 3_667 . ?
O1_1 Cd1 N1_2 91.33(7) . . ?
O1_1 Cd1 N1_2 91.33(7) 3_667 3_667 ?
O1_1 Cd1 N1_2 88.67(7) . 3_667 ?
N1_2 Cd1 N1_2 180.0 . 3_667 ?
O1_1 Cd1 O1 88.44(8) 3_667 . ?
O1_1 Cd1 O1 91.56(8) . . ?
N1_2 Cd1 O1 92.13(8) . . ?
N1_2 Cd1 O1 87.87(8) 3_667 . ?
O1_1 Cd1 O1 91.56(8) 3_667 3_667 ?
O1_1 Cd1 O1 88.44(8) . 3_667 ?
N1_2 Cd1 O1 87.87(8) . 3_667 ?
N1_2 Cd1 O1 92.13(8) 3_667 3_667 ?
O1 Cd1 O1 180.0 . 3_667 ?
O1 C1 H1A 109.5 . . ?
O1 C1 H1B 109.5 . . ?
H1A C1 H1B 109.5 . . ?
O1 C1 H1C 109.5 . . ?
H1A C1 H1C 109.5 . . ?
H1B C1 H1C 109.5 . . ?
C1 O1 Cd1 125.0(3) . . ?
C1 O1 H1 112(2) . . ?
Cd1 O1 H1 97(2) . . ?
O2_1 C1_1 O1_1 125.5(2) . . ?
O2_1 C1_1 C2_1 117.7(3) . . ?
O1_1 C1_1 C2_1 116.8(2) . . ?
C1_1 O1_1 Cd1 120.99(17) . . ?
C7_1 C2_1 C3_1 118.8(2) . . ?
C7_1 C2_1 C1_1 119.4(2) . . ?
C3_1 C2_1 C1_1 121.8(2) . . ?
C2_1 C3_1 C4_1 120.1(3) . . ?
C2_1 C3_1 H3_1 119.9 . . ?
C4_1 C3_1 H3_1 119.9 . . ?
C5_1 C4_1 C3_1 121.3(3) . . ?
C5_1 C4_1 H4_1 119.4 . . ?
C3_1 C4_1 H4_1 119.4 . . ?
C4_1 C5_1 C6_1 117.6(2) . . ?
C4_1 C5_1 C8_1 122.5(2) . . ?
C6_1 C5_1 C8_1 119.9(2) . . ?
C5_1 C6_1 C7_1 121.2(3) . . ?
C5_1 C6_1 H6_1 119.4 . . ?
C7_1 C6_1 H6_1 119.4 . . ?
C2_1 C7_1 C6_1 120.9(3) . . ?
C2_1 C7_1 H7_1 119.5 . . ?
C6_1 C7_1 H7_1 119.5 . . ?
C21_1 C8_1 C9_1 121.3(3) . . ?
C21_1 C8_1 C5_1 120.0(3) . . ?
C9_1 C8_1 C5_1 118.6(3) . . ?
C8_1 C9_1 C10_1 123.2(3) . . ?
C8_1 C9_1 C14_1 119.1(3) . . ?
C10_1 C9_1 C14_1 117.7(3) . . ?
C11_1 C10_1 C9_1 121.4(3) . . ?
C11_1 C10_1 H10_1 119.3 . . ?
C9_1 C10_1 H10_1 119.3 . . ?
C10_1 C11_1 C12_1 121.5(4) . . ?
C10_1 C11_1 H11_1 119.3 . . ?
C12_1 C11_1 H11_1 119.3 . . ?
C13_1 C12_1 C11_1 119.9(4) . . ?
C13_1 C12_1 H12_1 120.0 . . ?
C11_1 C12_1 H12_1 120.0 . . ?
C12_1 C13_1 C14_1 121.2(4) . . ?
C12_1 C13_1 H13_1 119.4 . . ?
C14_1 C13_1 H13_1 119.4 . . ?
C15_1 C14_1 C13_1 123.0(3) . . ?
C15_1 C14_1 C9_1 118.7(3) . . ?
C13_1 C14_1 C9_1 118.3(4) . . ?
C14_1 C15_1 C16_1 123.2(3) . . ?
C14_1 C15_1 H15_1 118.4 . . ?
C16_1 C15_1 H15_1 118.4 . . ?
C15_1 C16_1 C17_1 123.3(3) . . ?
C15_1 C16_1 C21_1 118.8(3) . . ?
C17_1 C16_1 C21_1 117.9(4) . . ?
C18_1 C17_1 C16_1 122.1(4) . . ?
C18_1 C17_1 H17_1 118.9 . . ?
C16_1 C17_1 H17_1 118.9 . . ?
C17_1 C18_1 C19_1 120.4(4) . . ?
C17_1 C18_1 H18_1 119.8 . . ?
C19_1 C18_1 H18_1 119.8 . . ?
C20_1 C19_1 C18_1 120.0(4) . . ?
C20_1 C19_1 H19_1 120.0 . . ?
C18_1 C19_1 H19_1 120.0 . . ?
C19_1 C20_1 C21_1 121.7(3) . . ?
C19_1 C20_1 H20_1 119.2 . . ?
C21_1 C20_1 H20_1 119.2 . . ?
C8_1 C21_1 C20_1 123.2(3) . . ?
C8_1 C21_1 C16_1 118.9(3) . . ?
C20_1 C21_1 C16_1 117.9(3) . . ?
N1_2 C1_2 C2_2 123.6(2) . . ?
N1_2 C1_2 H1_2 118.2 . . ?
C2_2 C1_2 H1_2 118.2 . . ?
C1_2 N1_2 C5_2 116.7(2) . . ?
C1_2 N1_2 Cd1 125.84(16) . . ?
C5_2 N1_2 Cd1 117.41(16) . . ?
C3_2 C2_2 C1_2 119.1(2) . . ?
C3_2 C2_2 H2_2 120.5 . . ?
C1_2 C2_2 H2_2 120.5 . . ?
C4_2 C3_2 C2_2 117.4(2) . . ?
C4_2 C3_2 C6_2 119.6(2) . . ?
C2_2 C3_2 C6_2 123.0(2) . . ?
C3_2 C4_2 C5_2 119.8(3) . . ?
C3_2 C4_2 H4_2 120.1 . . ?
C5_2 C4_2 H4_2 120.1 . . ?
N1_2 C5_2 C4_2 123.4(2) . . ?
N1_2 C5_2 H5_2 118.3 . . ?
C4_2 C5_2 H5_2 118.3 . . ?
C7_2 C6_2 C3_2 128.1(3) . . ?
C7_2 C6_2 H6_2 116.0 . . ?
C3_2 C6_2 H6_2 116.0 . . ?
C6_2 C7_2 C8_2 125.1(2) . . ?
C6_2 C7_2 H7_2 117.5 . . ?
C8_2 C7_2 H7_2 117.5 . . ?
C21_2 C8_2 C9_2 121.2(2) . . ?
C21_2 C8_2 C7_2 119.8(2) . . ?
C9_2 C8_2 C7_2 118.9(2) . . ?
C8_2 C9_2 C10_2 123.1(2) . . ?
C8_2 C9_2 C14_2 118.9(2) . . ?
C10_2 C9_2 C14_2 118.0(2) . . ?
C11_2 C10_2 C9_2 121.4(3) . . ?
C11_2 C10_2 H10_2 119.3 . . ?
C9_2 C10_2 H10_2 119.3 . . ?
C10_2 C11_2 C12_2 120.3(3) . . ?
C10_2 C11_2 H11_2 119.9 . . ?
C12_2 C11_2 H11_2 119.9 . . ?
C13_2 C12_2 C11_2 120.7(3) . . ?
C13_2 C12_2 H12_2 119.6 . . ?
C11_2 C12_2 H12_2 119.6 . . ?
C12_2 C13_2 C14_2 121.5(3) . . ?
C12_2 C13_2 H13_2 119.3 . . ?
C14_2 C13_2 H13_2 119.3 . . ?
C15_2 C14_2 C13_2 122.7(2) . . ?
C15_2 C14_2 C9_2 119.1(2) . . ?
C13_2 C14_2 C9_2 118.2(3) . . ?
C16_2 C15_2 C14_2 122.5(2) . . ?
C16_2 C15_2 H15_2 118.7 . . ?
C14_2 C15_2 H15_2 118.7 . . ?
C15_2 C16_2 C17_2 122.9(3) . . ?
C15_2 C16_2 C21_2 118.9(2) . . ?
C17_2 C16_2 C21_2 118.2(3) . . ?
C18_2 C17_2 C16_2 122.0(3) . . ?
C18_2 C17_2 H17_2 119.0 . . ?
C16_2 C17_2 H17_2 119.0 . . ?
C17_2 C18_2 C19_2 120.1(3) . . ?
C17_2 C18_2 H18_2 120.0 . . ?
C19_2 C18_2 H18_2 120.0 . . ?
C20_2 C19_2 C18_2 120.5(3) . . ?
C20_2 C19_2 H19_2 119.7 . . ?
C18_2 C19_2 H19_2 119.8 . . ?
C19_2 C20_2 C21_2 121.7(3) . . ?
C19_2 C20_2 H20_2 119.2 . . ?
C21_2 C20_2 H20_2 119.2 . . ?
C8_2 C21_2 C20_2 123.2(2) . . ?
C8_2 C21_2 C16_2 119.3(2) . . ?
C20_2 C21_2 C16_2 117.5(3) . . ?

loop_
_geom_bond_atom_site_label_1
_geom_bond_atom_site_label_2
_geom_bond_distance
_geom_bond_site_symmetry_2
_geom_bond_publ_flag
Cd1 O1_1 2.260(2) 3_667 ?
Cd1 O1_1 2.260(2) . ?
Cd1 N1_2 2.3369(19) . ?
Cd1 N1_2 2.3369(19) 3_667 ?
Cd1 O1 2.345(2) . ?
Cd1 O1 2.345(2) 3_667 ?
C1 O1 1.369(4) . ?
C1 H1A 0.9600 . ?
C1 H1B 0.9600 . ?
C1 H1C 0.9600 . ?
O1 H1 0.9584(11) . ?
C1_1 O2_1 1.244(3) . ?
C1_1 O1_1 1.258(3) . ?
C1_1 C2_1 1.503(3) . ?
C2_1 C7_1 1.362(4) . ?
C2_1 C3_1 1.375(4) . ?
C3_1 C4_1 1.398(4) . ?
C3_1 H3_1 0.9300 . ?
C4_1 C5_1 1.368(4) . ?
C4_1 H4_1 0.9300 . ?
C5_1 C6_1 1.382(4) . ?
C5_1 C8_1 1.498(3) . ?
C6_1 C7_1 1.382(4) . ?
C6_1 H6_1 0.9300 . ?
C7_1 H7_1 0.9300 . ?
C8_1 C21_1 1.395(4) . ?
C8_1 C9_1 1.415(4) . ?
C9_1 C10_1 1.421(5) . ?
C9_1 C14_1 1.436(4) . ?
C10_1 C11_1 1.349(5) . ?
C10_1 H10_1 0.9300 . ?
C11_1 C12_1 1.392(6) . ?
C11_1 H11_1 0.9300 . ?
C12_1 C13_1 1.356(6) . ?
C12_1 H12_1 0.9300 . ?
C13_1 C14_1 1.430(5) . ?
C13_1 H13_1 0.9300 . ?
C14_1 C15_1 1.382(5) . ?
C15_1 C16_1 1.384(5) . ?
C15_1 H15_1 0.9300 . ?
C16_1 C17_1 1.416(6) . ?
C16_1 C21_1 1.448(4) . ?
C17_1 C18_1 1.340(6) . ?
C17_1 H17_1 0.9300 . ?
C18_1 C19_1 1.422(6) . ?
C18_1 H18_1 0.9300 . ?
C19_1 C20_1 1.350(5) . ?
C19_1 H19_1 0.9300 . ?
C20_1 C21_1 1.423(5) . ?
C20_1 H20_1 0.9300 . ?
C1_2 N1_2 1.326(3) . ?
C1_2 C2_2 1.385(3) . ?
C1_2 H1_2 0.9300 . ?
N1_2 C5_2 1.330(3) . ?
C2_2 C3_2 1.381(3) . ?
C2_2 H2_2 0.9300 . ?
C3_2 C4_2 1.372(4) . ?
C3_2 C6_2 1.473(3) . ?
C4_2 C5_2 1.380(4) . ?
C4_2 H4_2 0.9300 . ?
C5_2 H5_2 0.9300 . ?
C6_2 C7_2 1.270(4) . ?
C6_2 H6_2 0.9300 . ?
C7_2 C8_2 1.484(3) . ?
C7_2 H7_2 0.9300 . ?
C8_2 C21_2 1.402(4) . ?
C8_2 C9_2 1.403(4) . ?
C9_2 C10_2 1.423(4) . ?
C9_2 C14_2 1.436(3) . ?
C10_2 C11_2 1.355(4) . ?
C10_2 H10_2 0.9300 . ?
C11_2 C12_2 1.406(5) . ?
C11_2 H11_2 0.9300 . ?
C12_2 C13_2 1.343(5) . ?
C12_2 H12_2 0.9300 . ?
C13_2 C14_2 1.423(4) . ?
C13_2 H13_2 0.9300 . ?
C14_2 C15_2 1.390(4) . ?
C15_2 C16_2 1.385(4) . ?
C15_2 H15_2 0.9300 . ?
C16_2 C17_2 1.427(4) . ?
C16_2 C21_2 1.434(3) . ?
C17_2 C18_2 1.338(5) . ?
C17_2 H17_2 0.9300 . ?
C18_2 C19_2 1.409(5) . ?
C18_2 H18_2 0.9300 . ?
C19_2 C20_2 1.355(4) . ?
C19_2 H19_2 0.9300 . ?
C20_2 C21_2 1.423(4) . ?
C20_2 H20_2 0.9300 . ?

loop_
_geom_torsion_atom_site_label_1
_geom_torsion_atom_site_label_2
_geom_torsion_atom_site_label_3
_geom_torsion_atom_site_label_4
_geom_torsion
_geom_torsion_site_symmetry_1
_geom_torsion_site_symmetry_2
_geom_torsion_site_symmetry_3
_geom_torsion_site_symmetry_4
_geom_torsion_publ_flag
O2_1 C1_1 O1_1 Cd1 -3.4(4) . . . . ?
C2_1 C1_1 O1_1 Cd1 177.72(15) . . . . ?
O2_1 C1_1 C2_1 C7_1 4.5(4) . . . . ?
O1_1 C1_1 C2_1 C7_1 -176.6(2) . . . . ?
O2_1 C1_1 C2_1 C3_1 -172.4(3) . . . . ?
O1_1 C1_1 C2_1 C3_1 6.6(4) . . . . ?
C7_1 C2_1 C3_1 C4_1 2.5(5) . . . . ?
C1_1 C2_1 C3_1 C4_1 179.4(3) . . . . ?
C2_1 C3_1 C4_1 C5_1 -0.3(6) . . . . ?
C3_1 C4_1 C5_1 C6_1 -2.3(5) . . . . ?
C3_1 C4_1 C5_1 C8_1 177.6(3) . . . . ?
C4_1 C5_1 C6_1 C7_1 2.7(5) . . . . ?
C8_1 C5_1 C6_1 C7_1 -177.2(3) . . . . ?
C3_1 C2_1 C7_1 C6_1 -2.1(4) . . . . ?
C1_1 C2_1 C7_1 C6_1 -179.0(2) . . . . ?
C5_1 C6_1 C7_1 C2_1 -0.6(5) . . . . ?
C4_1 C5_1 C8_1 C21_1 91.6(4) . . . . ?
C6_1 C5_1 C8_1 C21_1 -88.5(3) . . . . ?
C4_1 C5_1 C8_1 C9_1 -90.8(4) . . . . ?
C6_1 C5_1 C8_1 C9_1 89.1(3) . . . . ?
C21_1 C8_1 C9_1 C10_1 -179.5(3) . . . . ?
C5_1 C8_1 C9_1 C10_1 2.9(4) . . . . ?
C21_1 C8_1 C9_1 C14_1 0.8(4) . . . . ?
C5_1 C8_1 C9_1 C14_1 -176.8(2) . . . . ?
C8_1 C9_1 C10_1 C11_1 -179.9(3) . . . . ?
C14_1 C9_1 C10_1 C11_1 -0.2(5) . . . . ?
C9_1 C10_1 C11_1 C12_1 0.3(5) . . . . ?
C10_1 C11_1 C12_1 C13_1 -0.2(6) . . . . ?
C11_1 C12_1 C13_1 C14_1 -0.1(6) . . . . ?
C12_1 C13_1 C14_1 C15_1 180.0(4) . . . . ?
C12_1 C13_1 C14_1 C9_1 0.2(5) . . . . ?
C8_1 C9_1 C14_1 C15_1 -0.2(4) . . . . ?
C10_1 C9_1 C14_1 C15_1 -179.8(3) . . . . ?
C8_1 C9_1 C14_1 C13_1 179.6(3) . . . . ?
C10_1 C9_1 C14_1 C13_1 -0.1(4) . . . . ?
C13_1 C14_1 C15_1 C16_1 -179.6(3) . . . . ?
C9_1 C14_1 C15_1 C16_1 0.1(5) . . . . ?
C14_1 C15_1 C16_1 C17_1 179.6(3) . . . . ?
C14_1 C15_1 C16_1 C21_1 -0.7(5) . . . . ?
C15_1 C16_1 C17_1 C18_1 178.8(4) . . . . ?
C21_1 C16_1 C17_1 C18_1 -0.9(6) . . . . ?
C16_1 C17_1 C18_1 C19_1 0.1(7) . . . . ?
C17_1 C18_1 C19_1 C20_1 0.5(7) . . . . ?
C18_1 C19_1 C20_1 C21_1 -0.2(6) . . . . ?
C9_1 C8_1 C21_1 C20_1 178.5(3) . . . . ?
C5_1 C8_1 C21_1 C20_1 -3.9(4) . . . . ?
C9_1 C8_1 C21_1 C16_1 -1.4(4) . . . . ?
C5_1 C8_1 C21_1 C16_1 176.2(3) . . . . ?
C19_1 C20_1 C21_1 C8_1 179.5(3) . . . . ?
C19_1 C20_1 C21_1 C16_1 -0.6(5) . . . . ?
C15_1 C16_1 C21_1 C8_1 1.3(4) . . . . ?
C17_1 C16_1 C21_1 C8_1 -179.0(3) . . . . ?
C15_1 C16_1 C21_1 C20_1 -178.6(3) . . . . ?
C17_1 C16_1 C21_1 C20_1 1.1(4) . . . . ?
C2_2 C1_2 N1_2 C5_2 -1.0(4) . . . . ?
C2_2 C1_2 N1_2 Cd1 178.90(19) . . . . ?
N1_2 C1_2 C2_2 C3_2 -0.3(4) . . . . ?
C1_2 C2_2 C3_2 C4_2 1.2(4) . . . . ?
C1_2 C2_2 C3_2 C6_2 -176.7(3) . . . . ?
C2_2 C3_2 C4_2 C5_2 -0.8(5) . . . . ?
C6_2 C3_2 C4_2 C5_2 177.2(3) . . . . ?
C1_2 N1_2 C5_2 C4_2 1.4(5) . . . . ?
Cd1 N1_2 C5_2 C4_2 -178.5(3) . . . . ?
C3_2 C4_2 C5_2 N1_2 -0.5(6) . . . . ?
C4_2 C3_2 C6_2 C7_2 -170.0(3) . . . . ?
C2_2 C3_2 C6_2 C7_2 7.9(5) . . . . ?
C3_2 C6_2 C7_2 C8_2 178.5(3) . . . . ?
C6_2 C7_2 C8_2 C21_2 -84.4(4) . . . . ?
C6_2 C7_2 C8_2 C9_2 95.2(4) . . . . ?
C21_2 C8_2 C9_2 C10_2 179.7(2) . . . . ?
C7_2 C8_2 C9_2 C10_2 0.1(4) . . . . ?
C21_2 C8_2 C9_2 C14_2 0.7(4) . . . . ?
C7_2 C8_2 C9_2 C14_2 -178.9(2) . . . . ?
C8_2 C9_2 C10_2 C11_2 -178.5(3) . . . . ?
C14_2 C9_2 C10_2 C11_2 0.5(4) . . . . ?
C9_2 C10_2 C11_2 C12_2 -0.7(5) . . . . ?
C10_2 C11_2 C12_2 C13_2 -0.2(5) . . . . ?
C11_2 C12_2 C13_2 C14_2 1.4(5) . . . . ?
C12_2 C13_2 C14_2 C15_2 176.5(3) . . . . ?
C12_2 C13_2 C14_2 C9_2 -1.5(4) . . . . ?
C8_2 C9_2 C14_2 C15_2 1.5(4) . . . . ?
C10_2 C9_2 C14_2 C15_2 -177.5(2) . . . . ?
C8_2 C9_2 C14_2 C13_2 179.6(2) . . . . ?
C10_2 C9_2 C14_2 C13_2 0.5(4) . . . . ?
C13_2 C14_2 C15_2 C16_2 -179.5(3) . . . . ?
C9_2 C14_2 C15_2 C16_2 -1.5(4) . . . . ?
C14_2 C15_2 C16_2 C17_2 -179.2(3) . . . . ?
C14_2 C15_2 C16_2 C21_2 -0.6(4) . . . . ?
C15_2 C16_2 C17_2 C18_2 176.3(3) . . . . ?
C21_2 C16_2 C17_2 C18_2 -2.3(4) . . . . ?
C16_2 C17_2 C18_2 C19_2 0.8(5) . . . . ?
C17_2 C18_2 C19_2 C20_2 0.9(5) . . . . ?
C18_2 C19_2 C20_2 C21_2 -0.9(5) . . . . ?
C9_2 C8_2 C21_2 C20_2 176.4(2) . . . . ?
C7_2 C8_2 C21_2 C20_2 -4.0(4) . . . . ?
C9_2 C8_2 C21_2 C16_2 -2.9(4) . . . . ?
C7_2 C8_2 C21_2 C16_2 176.7(2) . . . . ?
C19_2 C20_2 C21_2 C8_2 -179.9(3) . . . . ?
C19_2 C20_2 C21_2 C16_2 -0.6(4) . . . . ?
C15_2 C16_2 C21_2 C8_2 2.9(4) . . . . ?
C17_2 C16_2 C21_2 C8_2 -178.6(2) . . . . ?
C15_2 C16_2 C21_2 C20_2 -176.5(2) . . . . ?
C17_2 C16_2 C21_2 C20_2 2.1(4) . . . . ?
